data_7033236
loop_
_publ_author_name
'Hou, Zhao-Jun'
'Liu, Zhong-Yi'
'Liu, Ning'
'Yang, En-Cui'
'Zhao, Xiao-Jun'

_publ_section_title
;
 Four tetrazolate-based 3D frameworks with diverse subunits directed by
 inorganic anions and azido coligand: hydro/solvothermal syntheses,
 crystal structures, and magnetic properties.
;
_journal_issue 5
_journal_name_full 'Dalton transactions (Cambridge, England : 2003)'
_journal_page_first 2223
_journal_page_last 2233
_journal_paper_doi 10.1039/c4dt03172e
_journal_volume 44
_journal_year 2015
_chemical_formula_sum 'C8 H12 Cu10 N32 O20 S4'
_chemical_formula_weight 1640.14
_chemical_name_systematic
; 
 ? 
;
_space_group_IT_number 14
_symmetry_cell_setting monoclinic
_symmetry_space_group_name_Hall '-P 2yn'
_symmetry_space_group_name_H-M 'P 1 21/n 1'
_atom_sites_solution_hydrogens geom
_atom_sites_solution_primary direct
_atom_sites_solution_secondary difmap
_audit_creation_method SHELXL-97
_audit_update_record
;
2014-11-07 deposited with the CCDC.
2014-11-25 downloaded from the CCDC.
;
_cell_angle_alpha 90.00
_cell_angle_beta 106.7950(10)
_cell_angle_gamma 90.00
_cell_formula_units_Z 1
_cell_length_a 8.6031(5)
_cell_length_b 8.5338(5)
_cell_length_c 13.3805(8)
_cell_measurement_reflns_used 2434
_cell_measurement_temperature 173(2)
_cell_measurement_theta_max 28.31
_cell_measurement_theta_min 2.87
_cell_volume 940.46(10)
_computing_cell_refinement 'Bruker SMART'
_computing_data_collection 'Bruker SMART'
_computing_data_reduction 'Bruker SAINT'
_computing_molecular_graphics 'Bruker SHELXTL'
_computing_publication_material 'Bruker SHELXTL'
_computing_structure_refinement 'SHELXL-97 (Sheldrick, 1997)'
_computing_structure_solution 'SHELXS-97 (Sheldrick, 1990)'
_diffrn_ambient_temperature 173(2)
_diffrn_measured_fraction_theta_full 0.999
_diffrn_measured_fraction_theta_max 0.999
_diffrn_measurement_device_type 'CCD area detector'
_diffrn_measurement_method 'phi and omega scans'
_diffrn_radiation_monochromator graphite
_diffrn_radiation_source 'fine-focus sealed tube'
_diffrn_radiation_type MoK\a
_diffrn_radiation_wavelength 0.71073
_diffrn_reflns_av_R_equivalents 0.0312
_diffrn_reflns_av_unetI/netI 0.0300
_diffrn_reflns_limit_h_max 10
_diffrn_reflns_limit_h_min -7
_diffrn_reflns_limit_k_max 9
_diffrn_reflns_limit_k_min -10
_diffrn_reflns_limit_l_max 15
_diffrn_reflns_limit_l_min -15
_diffrn_reflns_number 5277
_diffrn_reflns_theta_full 25.00
_diffrn_reflns_theta_max 25.00
_diffrn_reflns_theta_min 2.52
_exptl_absorpt_coefficient_mu 5.881
_exptl_absorpt_correction_T_max 0.4530
_exptl_absorpt_correction_T_min 0.4175
_exptl_absorpt_correction_type multi-scan
_exptl_absorpt_process_details sadabs
_exptl_crystal_colour blue
_exptl_crystal_density_diffrn 2.896
_exptl_crystal_density_meas ?
_exptl_crystal_density_method 'not measured'
_exptl_crystal_description block
_exptl_crystal_F_000 798
_exptl_crystal_size_max 0.18
_exptl_crystal_size_mid 0.17
_exptl_crystal_size_min 0.16
_refine_diff_density_max 0.465
_refine_diff_density_min -0.490
_refine_diff_density_rms 0.099
_refine_ls_extinction_method none
_refine_ls_goodness_of_fit_ref 1.018
_refine_ls_hydrogen_treatment constr
_refine_ls_matrix_type full
_refine_ls_number_parameters 169
_refine_ls_number_reflns 1655
_refine_ls_number_restraints 30
_refine_ls_restrained_S_all 1.010
_refine_ls_R_factor_all 0.0263
_refine_ls_R_factor_gt 0.0228
_refine_ls_shift/su_max 0.000
_refine_ls_shift/su_mean 0.000
_refine_ls_structure_factor_coef Fsqd
_refine_ls_weighting_details 'calc w=1/[\s^2^(Fo^2^)+(0.0243P)^2^+1.2805P] where P=(Fo^2^+2Fc^2^)/3'
_refine_ls_weighting_scheme calc
_refine_ls_wR_factor_gt 0.0515
_refine_ls_wR_factor_ref 0.0532
_reflns_number_gt 1488
_reflns_number_total 1655
_reflns_threshold_expression >2sigma(I)
_cod_data_source_file c4dt03172e2.cif
_cod_data_source_block n131008b
_cod_depositor_comments
;
The following automatic conversions were performed:

'_symmetry_cell_setting' value 'Monoclinic' changed to 'monoclinic'
according to
/usr/data/users/saulius/crontab/automatic-downloads/rss-feeds/RSC/lib/dictionaries/cif_core.dic
dictionary named 'cif_core.dic' version 2.4.2 from 2011-04-26.

Automatic conversion script
Id: cif_fix_values 2935 2014-11-11 08:27:57Z andrius 

The following automatic conversions were performed:

'_exptl_crystal_density_meas' value 'none' was changed to '?' - the
value is perceived as not measured.

Automatic conversion script
Id: cif_fix_values 3008 2015-01-20 13:52:24Z robertas 

 Adding full bibliography for 7033236--7033239.cif.
;
_cod_original_sg_symbol_H-M P2(1)/n
_cod_database_code 7033236

loop_
_symmetry_equiv_pos_as_xyz
'x, y, z'
'-x+1/2, y+1/2, -z+1/2'
'-x, -y, -z'
'x-1/2, -y-1/2, z-1/2'

loop_
_atom_site_label
_atom_site_type_symbol
_atom_site_fract_x
_atom_site_fract_y
_atom_site_fract_z
_atom_site_U_iso_or_equiv
_atom_site_adp_type
_atom_site_occupancy
_atom_site_symmetry_multiplicity
_atom_site_calc_flag
_atom_site_refinement_flags
Cu1 Cu 0.5000 0.0000 0.5000 0.00674(14) Uani 1 2 d S
Cu2 Cu 0.18341(5) 0.17439(4) 0.56595(3) 0.00650(12) Uani 1 1 d .
Cu3 Cu 0.52852(5) 0.37183(4) 0.59510(3) 0.00683(12) Uani 1 1 d .
S1 S 0.27334(10) 0.29310(9) 0.36724(6) 0.00670(18) Uani 1 1 d .
O1 O 0.1533(3) 0.2645(3) 0.42623(17) 0.0122(5) Uani 1 1 d .
O2 O 0.3855(3) 0.4188(3) 0.42788(17) 0.0104(5) Uani 1 1 d .
O3 O 0.3693(3) 0.1533(3) 0.36485(18) 0.0138(5) Uani 1 1 d .
O4 O 0.1917(3) 0.3509(3) 0.26403(17) 0.0144(5) Uani 1 1 d .
O5 O 0.4243(3) 0.1580(2) 0.59214(17) 0.0068(5) Uani 1 1 d .
H5 H 0.4667 0.1167 0.6649 0.008 Uiso 1 1 calc R
N1 N 0.3918(3) 0.4612(3) 0.6737(2) 0.0100(6) Uani 1 1 d .
N2 N 0.2378(4) 0.4169(3) 0.6658(2) 0.0148(6) Uani 1 1 d .
N3 N 0.1915(4) 0.4821(3) 0.7406(2) 0.0141(7) Uani 1 1 d .
N4 N 0.3145(3) 0.5702(3) 0.7987(2) 0.0095(6) Uani 1 1 d .
N5 N 0.7086(3) 0.2774(3) 0.5543(2) 0.0083(4) Uani 1 1 d U
N6 N 0.6990(3) 0.1296(3) 0.5198(2) 0.0078(4) Uani 1 1 d U
N7 N 0.8384(3) 0.0847(3) 0.5092(2) 0.0079(4) Uani 1 1 d U
N8 N 0.9431(3) 0.2050(3) 0.5378(2) 0.0082(4) Uani 1 1 d U
C1 C 0.4355(4) 0.5554(4) 0.7555(3) 0.0138(8) Uani 1 1 d .
H1 H 0.5383 0.6053 0.7800 0.017 Uiso 1 1 calc R
C2 C 0.8600(4) 0.3218(4) 0.5645(2) 0.0086(4) Uani 1 1 d U
H2 H 0.9032 0.4223 0.5876 0.010 Uiso 1 1 calc R

loop_
_atom_site_aniso_label
_atom_site_aniso_U_11
_atom_site_aniso_U_22
_atom_site_aniso_U_33
_atom_site_aniso_U_23
_atom_site_aniso_U_13
_atom_site_aniso_U_12
Cu1 0.0027(3) 0.0061(3) 0.0119(3) -0.0024(2) 0.0028(2) -0.0014(2)
Cu2 0.0025(2) 0.0083(2) 0.0089(2) 0.00150(16) 0.00194(16) 0.00030(15)
Cu3 0.0041(2) 0.0065(2) 0.0107(2) -0.00195(16) 0.00332(17) -0.00085(16)
S1 0.0044(4) 0.0079(4) 0.0072(4) 0.0004(3) 0.0005(3) -0.0014(3)
O1 0.0058(12) 0.0182(12) 0.0127(12) 0.0053(10) 0.0030(10) -0.0012(10)
O2 0.0096(13) 0.0079(11) 0.0121(12) -0.0002(10) 0.0006(10) -0.0040(10)
O3 0.0184(14) 0.0088(11) 0.0137(12) -0.0012(10) 0.0040(11) 0.0029(10)
O4 0.0074(13) 0.0254(13) 0.0075(11) 0.0054(10) -0.0026(10) -0.0026(11)
O5 0.0028(12) 0.0076(11) 0.0094(11) 0.0024(9) 0.0009(9) 0.0014(9)
N1 0.0069(15) 0.0104(14) 0.0131(15) -0.0032(12) 0.0033(12) -0.0014(12)
N2 0.0091(15) 0.0193(15) 0.0176(15) -0.0055(13) 0.0063(13) -0.0038(13)
N3 0.0093(15) 0.0181(15) 0.0155(15) -0.0049(13) 0.0043(13) -0.0026(13)
N4 0.0077(15) 0.0101(13) 0.0110(14) -0.0008(12) 0.0032(12) -0.0014(12)
N5 0.0057(8) 0.0075(8) 0.0113(9) 0.0010(7) 0.0018(8) -0.0002(7)
N6 0.0050(8) 0.0074(8) 0.0108(8) 0.0005(7) 0.0019(8) 0.0001(7)
N7 0.0043(8) 0.0081(8) 0.0114(8) 0.0000(7) 0.0024(8) -0.0007(7)
N8 0.0054(9) 0.0078(8) 0.0114(9) 0.0010(7) 0.0024(8) -0.0010(7)
C1 0.0110(18) 0.0154(18) 0.0160(18) -0.0058(15) 0.0053(15) -0.0055(15)
C2 0.0058(9) 0.0078(8) 0.0120(9) 0.0011(8) 0.0022(8) -0.0007(8)

loop_
_atom_type_symbol
_atom_type_description
_atom_type_scat_dispersion_real
_atom_type_scat_dispersion_imag
_atom_type_scat_source
C C 0.0033 0.0016 'International Tables Vol C Tables 4.2.6.8 and 6.1.1.4'
H H 0.0000 0.0000 'International Tables Vol C Tables 4.2.6.8 and 6.1.1.4'
N N 0.0061 0.0033 'International Tables Vol C Tables 4.2.6.8 and 6.1.1.4'
O O 0.0106 0.0060 'International Tables Vol C Tables 4.2.6.8 and 6.1.1.4'
S S 0.1246 0.1234 'International Tables Vol C Tables 4.2.6.8 and 6.1.1.4'
Cu Cu 0.3201 1.2651 'International Tables Vol C Tables 4.2.6.8 and 6.1.1.4'

loop_
_geom_angle_atom_site_label_1
_geom_angle_atom_site_label_2
_geom_angle_atom_site_label_3
_geom_angle
_geom_angle_site_symmetry_1
_geom_angle_site_symmetry_3
N6 Cu1 N6 180.0 . 3_656
N6 Cu1 O5 88.01(10) . .
N6 Cu1 O5 91.99(10) 3_656 .
N6 Cu1 O5 91.99(10) . 3_656
N6 Cu1 O5 88.01(10) 3_656 3_656
O5 Cu1 O5 180.0 . 3_656
N6 Cu1 O3 89.69(10) . .
N6 Cu1 O3 90.30(10) 3_656 .
O5 Cu1 O3 85.94(8) . .
O5 Cu1 O3 94.06(8) 3_656 .
N6 Cu1 O3 90.31(10) . 3_656
N6 Cu1 O3 89.70(10) 3_656 3_656
O5 Cu1 O3 94.06(8) . 3_656
O5 Cu1 O3 85.94(8) 3_656 3_656
O3 Cu1 O3 180.0 . 3_656
O1 Cu2 O5 92.24(9) . .
O1 Cu2 N8 85.70(10) . 1_455
O5 Cu2 N8 176.44(10) . 1_455
O1 Cu2 N4 172.60(11) . 2_546
O5 Cu2 N4 94.13(10) . 2_546
N8 Cu2 N4 88.13(11) 1_455 2_546
O1 Cu2 N7 89.37(9) . 3_656
O5 Cu2 N7 87.77(9) . 3_656
N8 Cu2 N7 95.11(10) 1_455 3_656
N4 Cu2 N7 87.12(10) 2_546 3_656
O1 Cu2 N2 98.08(10) . .
O5 Cu2 N2 86.45(9) . .
N8 Cu2 N2 90.97(10) 1_455 .
N4 Cu2 N2 86.08(10) 2_546 .
N7 Cu2 N2 170.73(9) 3_656 .
N1 Cu3 N5 164.20(11) . .
N1 Cu3 O2 92.37(10) . 3_666
N5 Cu3 O2 88.11(10) . 3_666
N1 Cu3 O5 91.72(10) . .
N5 Cu3 O5 90.32(10) . .
O2 Cu3 O5 170.37(9) 3_666 .
N1 Cu3 O2 103.01(10) . .
N5 Cu3 O2 92.59(10) . .
O2 Cu3 O2 78.91(9) 3_666 .
O5 Cu3 O2 91.68(8) . .
O4 S1 O3 112.42(14) . .
O4 S1 O1 110.04(14) . .
O3 S1 O1 111.20(14) . .
O4 S1 O2 109.22(13) . .
O3 S1 O2 108.36(14) . .
O1 S1 O2 105.34(13) . .
S1 O1 Cu2 130.24(14) . .
S1 O2 Cu3 139.59(14) . 3_666
S1 O2 Cu3 119.09(12) . .
Cu3 O2 Cu3 101.09(9) 3_666 .
S1 O3 Cu1 127.80(14) . .
Cu2 O5 Cu3 111.70(10) . .
Cu2 O5 Cu1 115.57(10) . .
Cu3 O5 Cu1 112.75(10) . .
Cu2 O5 H5 105.2 . .
Cu3 O5 H5 105.2 . .
Cu1 O5 H5 105.2 . .
C1 N1 N2 105.9(3) . .
C1 N1 Cu3 127.9(2) . .
N2 N1 Cu3 125.4(2) . .
N3 N2 N1 109.3(3) . .
N3 N2 Cu2 136.9(2) . .
N1 N2 Cu2 108.04(19) . .
N2 N3 N4 108.5(3) . .
C1 N4 N3 106.2(3) . .
C1 N4 Cu2 128.8(2) . 2_556
N3 N4 Cu2 124.5(2) . 2_556
C2 N5 N6 105.4(3) . .
C2 N5 Cu3 133.4(2) . .
N6 N5 Cu3 120.6(2) . .
N7 N6 N5 110.4(3) . .
N7 N6 Cu1 127.2(2) . .
N5 N6 Cu1 122.3(2) . .
N6 N7 N8 107.8(2) . .
N6 N7 Cu2 110.56(19) . 3_656
N8 N7 Cu2 141.4(2) . 3_656
C2 N8 N7 106.3(3) . .
C2 N8 Cu2 130.5(2) . 1_655
N7 N8 Cu2 121.5(2) . 1_655
N1 C1 N4 110.2(3) . .
N1 C1 H1 124.9 . .
N4 C1 H1 124.9 . .
N5 C2 N8 110.2(3) . .
N5 C2 H2 124.9 . .
N8 C2 H2 124.9 . .

loop_
_geom_bond_atom_site_label_1
_geom_bond_atom_site_label_2
_geom_bond_distance
_geom_bond_site_symmetry_2
Cu1 N6 1.991(3) .
Cu1 N6 1.991(3) 3_656
Cu1 O5 2.056(2) .
Cu1 O5 2.056(2) 3_656
Cu1 O3 2.252(2) .
Cu1 O3 2.252(2) 3_656
Cu2 O1 1.968(2) .
Cu2 O5 2.004(2) .
Cu2 N8 2.009(3) 1_455
Cu2 N4 2.013(3) 2_546
Cu2 N7 2.414(3) 3_656
Cu2 N2 2.434(3) .
Cu3 N1 1.946(3) .
Cu3 N5 1.958(3) .
Cu3 O2 1.991(2) 3_666
Cu3 O5 2.028(2) .
Cu3 O2 2.256(2) .
S1 O4 1.443(2) .
S1 O3 1.456(2) .
S1 O1 1.490(2) .
S1 O2 1.513(2) .
O2 Cu3 1.991(2) 3_666
O5 H5 1.0000 .
N1 C1 1.322(4) .
N1 N2 1.352(4) .
N2 N3 1.305(4) .
N3 N4 1.347(4) .
N4 C1 1.335(4) .
N4 Cu2 2.013(3) 2_556
N5 C2 1.325(4) .
N5 N6 1.338(4) .
N6 N7 1.305(4) .
N7 N8 1.346(4) .
N7 Cu2 2.413(3) 3_656
N8 C2 1.335(4) .
N8 Cu2 2.009(3) 1_655
C1 H1 0.9500 .
C2 H2 0.9500 .

loop_
_geom_torsion_atom_site_label_1
_geom_torsion_atom_site_label_2
_geom_torsion_atom_site_label_3
_geom_torsion_atom_site_label_4
_geom_torsion
_geom_torsion_site_symmetry_1
_geom_torsion_site_symmetry_4
O4 S1 O1 Cu2 175.73(17) . .
O3 S1 O1 Cu2 50.5(2) . .
O2 S1 O1 Cu2 -66.7(2) . .
O5 Cu2 O1 S1 3.86(19) . .
N8 Cu2 O1 S1 -179.0(2) 1_455 .
N4 Cu2 O1 S1 -145.6(7) 2_546 .
N7 Cu2 O1 S1 -83.88(19) 3_656 .
N2 Cu2 O1 S1 90.59(19) . .
O4 S1 O2 Cu3 -8.4(3) . 3_666
O3 S1 O2 Cu3 114.3(2) . 3_666
O1 S1 O2 Cu3 -126.6(2) . 3_666
O4 S1 O2 Cu3 178.23(14) . .
O3 S1 O2 Cu3 -59.01(17) . .
O1 S1 O2 Cu3 60.08(16) . .
N1 Cu3 O2 S1 -94.50(16) . .
N5 Cu3 O2 S1 88.05(16) . .
O2 Cu3 O2 S1 175.6(2) 3_666 .
O5 Cu3 O2 S1 -2.34(15) . .
N1 Cu3 O2 Cu3 89.89(11) . 3_666
N5 Cu3 O2 Cu3 -87.56(11) . 3_666
O2 Cu3 O2 Cu3 0.000(1) 3_666 3_666
O5 Cu3 O2 Cu3 -177.96(10) . 3_666
O4 S1 O3 Cu1 -173.18(16) . .
O1 S1 O3 Cu1 -49.3(2) . .
O2 S1 O3 Cu1 66.0(2) . .
N6 Cu1 O3 S1 -91.19(19) . .
N6 Cu1 O3 S1 88.81(19) 3_656 .
O5 Cu1 O3 S1 -3.16(18) . .
O5 Cu1 O3 S1 176.84(18) 3_656 .
O3 Cu1 O3 S1 -129(3) 3_656 .
O1 Cu2 O5 Cu3 63.71(11) . .
N8 Cu2 O5 Cu3 9.2(16) 1_455 .
N4 Cu2 O5 Cu3 -120.06(12) 2_546 .
N7 Cu2 O5 Cu3 152.99(11) 3_656 .
N2 Cu2 O5 Cu3 -34.26(11) . .
O1 Cu2 O5 Cu1 -66.97(12) . .
N8 Cu2 O5 Cu1 -121.5(15) 1_455 .
N4 Cu2 O5 Cu1 109.26(12) 2_546 .
N7 Cu2 O5 Cu1 22.31(11) 3_656 .
N2 Cu2 O5 Cu1 -164.94(12) . .
N1 Cu3 O5 Cu2 41.11(13) . .
N5 Cu3 O5 Cu2 -154.56(12) . .
O2 Cu3 O5 Cu2 -74.0(6) 3_666 .
O2 Cu3 O5 Cu2 -61.96(11) . .
N1 Cu3 O5 Cu1 173.23(12) . .
N5 Cu3 O5 Cu1 -22.44(12) . .
O2 Cu3 O5 Cu1 58.1(6) 3_666 .
O2 Cu3 O5 Cu1 70.15(11) . .
N6 Cu1 O5 Cu2 153.33(12) . .
N6 Cu1 O5 Cu2 -26.67(12) 3_656 .
O5 Cu1 O5 Cu2 141(4) 3_656 .
O3 Cu1 O5 Cu2 63.50(11) . .
O3 Cu1 O5 Cu2 -116.50(11) 3_656 .
N6 Cu1 O5 Cu3 23.15(12) . .
N6 Cu1 O5 Cu3 -156.85(12) 3_656 .
O5 Cu1 O5 Cu3 11(4) 3_656 .
O3 Cu1 O5 Cu3 -66.68(11) . .
O3 Cu1 O5 Cu3 113.32(11) 3_656 .
N5 Cu3 N1 C1 38.3(6) . .
O2 Cu3 N1 C1 -53.1(3) 3_666 .
O5 Cu3 N1 C1 135.6(3) . .
O2 Cu3 N1 C1 -132.3(3) . .
N5 Cu3 N1 N2 -129.7(4) . .
O2 Cu3 N1 N2 138.9(3) 3_666 .
O5 Cu3 N1 N2 -32.4(3) . .
O2 Cu3 N1 N2 59.7(3) . .
C1 N1 N2 N3 -0.3(4) . .
Cu3 N1 N2 N3 169.9(2) . .
C1 N1 N2 Cu2 -158.4(2) . .
Cu3 N1 N2 Cu2 11.7(3) . .
O1 Cu2 N2 N3 134.6(3) . .
O5 Cu2 N2 N3 -133.7(3) . .
N8 Cu2 N2 N3 48.8(3) 1_455 .
N4 Cu2 N2 N3 -39.3(3) 2_546 .
N7 Cu2 N2 N3 -82.2(7) 3_656 .
O1 Cu2 N2 N1 -76.4(2) . .
O5 Cu2 N2 N1 15.3(2) . .
N8 Cu2 N2 N1 -162.2(2) 1_455 .
N4 Cu2 N2 N1 109.7(2) 2_546 .
N7 Cu2 N2 N1 66.8(6) 3_656 .
N1 N2 N3 N4 0.1(4) . .
Cu2 N2 N3 N4 148.8(3) . .
N2 N3 N4 C1 0.1(4) . .
N2 N3 N4 Cu2 -172.1(2) . 2_556
N1 Cu3 N5 C2 -60.0(6) . .
O2 Cu3 N5 C2 32.1(3) 3_666 .
O5 Cu3 N5 C2 -157.4(3) . .
O2 Cu3 N5 C2 110.9(3) . .
N1 Cu3 N5 N6 109.8(4) . .
O2 Cu3 N5 N6 -158.1(2) 3_666 .
O5 Cu3 N5 N6 12.4(2) . .
O2 Cu3 N5 N6 -79.3(2) . .
C2 N5 N6 N7 0.0(3) . .
Cu3 N5 N6 N7 -172.3(2) . .
C2 N5 N6 Cu1 175.7(2) . .
Cu3 N5 N6 Cu1 3.4(3) . .
N6 Cu1 N6 N7 -131(20) 3_656 .
O5 Cu1 N6 N7 158.1(3) . .
O5 Cu1 N6 N7 -21.9(3) 3_656 .
O3 Cu1 N6 N7 -115.9(3) . .
O3 Cu1 N6 N7 64.1(3) 3_656 .
N6 Cu1 N6 N5 54(20) 3_656 .
O5 Cu1 N6 N5 -16.8(2) . .
O5 Cu1 N6 N5 163.2(2) 3_656 .
O3 Cu1 N6 N5 69.1(2) . .
O3 Cu1 N6 N5 -110.9(2) 3_656 .
N5 N6 N7 N8 0.3(3) . .
Cu1 N6 N7 N8 -175.2(2) . .
N5 N6 N7 Cu2 -175.50(18) . 3_656
Cu1 N6 N7 Cu2 9.0(3) . 3_656
N6 N7 N8 C2 -0.4(3) . .
Cu2 N7 N8 C2 173.2(2) 3_656 .
N6 N7 N8 Cu2 165.6(2) . 1_655
Cu2 N7 N8 Cu2 -20.8(4) 3_656 1_655
N2 N1 C1 N4 0.4(4) . .
Cu3 N1 C1 N4 -169.4(2) . .
N3 N4 C1 N1 -0.3(4) . .
Cu2 N4 C1 N1 171.5(2) 2_556 .
N6 N5 C2 N8 -0.3(3) . .
Cu3 N5 C2 N8 170.6(2) . .
N7 N8 C2 N5 0.5(3) . .
Cu2 N8 C2 N5 -163.8(2) 1_655 .
